data_7239503
loop_
_publ_author_name
'Xue, Yun-Shan'
'He, Yabing'
'Zhou, Lian'
'Chen, Fei-Jian'
'Xu, Yan'
'Du, Hong-Bin'
'You, Xiao-Zeng'
'Chen, Banglin'

_publ_section_title
;
 A photoluminescent microporous metal organic anionic framework for
 nitroaromatic explosive sensing
;
_journal_issue 14
_journal_name_full 'Journal of Materials Chemistry A'
_journal_page_first 4525
_journal_paper_doi 10.1039/c3ta01118f
_journal_volume 1
_journal_year 2013
_chemical_formula_sum 'C41 H40 In2 N2 O22'
_chemical_formula_weight 1142.40
_space_group_IT_number 17
_space_group_name_Hall 'P 2c 2'
_space_group_name_H-M_alt 'P 2 2 21'
_symmetry_cell_setting orthorhombic
_symmetry_space_group_name_Hall 'P 2c 2'
_symmetry_space_group_name_H-M 'P 2 2 21'
_atom_sites_solution_hydrogens geom
_atom_sites_solution_primary direct
_atom_sites_solution_secondary difmap
_audit_creation_method SHELXL-97
_cell_angle_alpha 90.00
_cell_angle_beta 90.00
_cell_angle_gamma 90.00
_cell_formula_units_Z 2
_cell_length_a 12.262(4)
_cell_length_b 13.572(5)
_cell_length_c 24.934(9)
_cell_measurement_reflns_used 4819
_cell_measurement_temperature 296(2)
_cell_measurement_theta_max 19.940
_cell_measurement_theta_min 2.223
_cell_volume 4150(3)
_computing_structure_refinement 'SHELXL-97 (Sheldrick, 1997)'
_computing_structure_solution 'SHELXS-97 (Sheldrick, 1990)'
_diffrn_ambient_temperature 296(2)
_diffrn_measured_fraction_theta_full 0.989
_diffrn_measured_fraction_theta_max 0.989
_diffrn_measurement_device_type 'Bruck APEX II CCD'
_diffrn_measurement_method 'phi and omega scans'
_diffrn_radiation_monochromator graphite
_diffrn_radiation_source 'fine-focus sealed tube'
_diffrn_radiation_type MoK\a
_diffrn_radiation_wavelength 0.71073
_diffrn_reflns_av_R_equivalents 0.0660
_diffrn_reflns_av_sigmaI/netI 0.0662
_diffrn_reflns_limit_h_max 13
_diffrn_reflns_limit_h_min -14
_diffrn_reflns_limit_k_max 16
_diffrn_reflns_limit_k_min -16
_diffrn_reflns_limit_l_max 29
_diffrn_reflns_limit_l_min -30
_diffrn_reflns_number 27989
_diffrn_reflns_theta_full 25.50
_diffrn_reflns_theta_max 25.50
_diffrn_reflns_theta_min 1.50
_exptl_absorpt_coefficient_mu 0.603
_exptl_absorpt_correction_T_max 0.9422
_exptl_absorpt_correction_T_min 0.9257
_exptl_absorpt_correction_type multi-scan
_exptl_absorpt_process_details 'SADABS; Bruker, 2000'
_exptl_crystal_colour colourless
_exptl_crystal_density_diffrn 0.914
_exptl_crystal_density_method 'not measured'
_exptl_crystal_description block
_exptl_crystal_F_000 1148
_exptl_crystal_size_max 0.13
_exptl_crystal_size_mid 0.12
_exptl_crystal_size_min 0.10
_refine_diff_density_max 1.706
_refine_diff_density_min -1.441
_refine_diff_density_rms 0.179
_refine_ls_abs_structure_details 'Flack H D (1983), Acta Cryst. A39, 876-881'
_refine_ls_abs_structure_Flack 0.15(9)
_refine_ls_extinction_method none
_refine_ls_goodness_of_fit_ref 1.034
_refine_ls_hydrogen_treatment mixed
_refine_ls_matrix_type full
_refine_ls_number_parameters 359
_refine_ls_number_reflns 7643
_refine_ls_number_restraints 176
_refine_ls_restrained_S_all 1.047
_refine_ls_R_factor_all 0.1404
_refine_ls_R_factor_gt 0.0992
_refine_ls_shift/su_max 0.026
_refine_ls_shift/su_mean 0.001
_refine_ls_structure_factor_coef Fsqd
_refine_ls_weighting_details 'calc w=1/[\s^2^(Fo^2^)+(0.2000P)^2^+0.0000P] where P=(Fo^2^+2Fc^2^)/3'
_refine_ls_weighting_scheme calc
_refine_ls_wR_factor_gt 0.2645
_refine_ls_wR_factor_ref 0.2949
_reflns_number_gt 4900
_reflns_number_total 7643
_reflns_threshold_expression >2sigma(I)
_cod_data_source_file c3ta01118f.txt
_cod_data_source_block a
_cod_depositor_comments
;
The following automatic conversions were performed:

data item '_symmetry_cell_setting' value 'Orthorhombic' was changed
to 'orthorhombic' in accordance with the
/home/saulius/struct/COD-crude-data/automatic-downloads/DataCite-retrospective/RSC/depositions/lib/dictionaries/cif_core.dic
dictionary named 'cif_core.dic' version 2.4.2 last updated on
2011-04-26.

Automatic conversion script
Id: cif_fix_values 6909 2019-04-08 15:41:33Z antanas 
;
_cod_original_cell_volume 4150(2)
_cod_original_sg_symbol_Hall ' P 2c 2 '
_cod_original_sg_symbol_H-M P222(1)
_cod_database_code 7239503

loop_
_symmetry_equiv_pos_as_xyz
'x, y, z'
'-x, -y, z+1/2'
'-x, y, -z+1/2'
'x, -y, -z'

loop_
_atom_site_label
_atom_site_type_symbol
_atom_site_fract_x
_atom_site_fract_y
_atom_site_fract_z
_atom_site_U_iso_or_equiv
_atom_site_adp_type
_atom_site_occupancy
_atom_site_symmetry_multiplicity
_atom_site_calc_flag
_atom_site_refinement_flags
In1 In 0.5000 1.08757(5) 0.7500 0.07298(18) Uani 1 2 d S
In2 In 0.99413(7) 1.0000 1.0000 0.06536(17) Uani 1 2 d S
O1 O 0.6116(8) 0.9175(7) 0.7307(3) 0.164(3) Uani 1 1 d U
O2 O 0.6003(5) 1.0065(4) 0.8027(3) 0.114(2) Uani 1 1 d U
O3 O 0.8606(6) 0.9582(5) 0.9496(3) 0.138(3) Uani 1 1 d U
O4 O 1.0026(5) 0.8753(5) 0.93297(18) 0.1055(17) Uani 1 1 d .
O5 O 1.0279(5) 0.1491(6) 0.55333(19) 0.126(2) Uani 1 1 d U
O6 O 0.8815(6) 0.0711(4) 0.5469(3) 0.134(2) Uani 1 1 d U
O7 O 0.5823(6) 0.1242(5) 0.6754(3) 0.149(2) Uani 1 1 d U
O8 O 0.6236(4) 0.2123(4) 0.7570(3) 0.1089(19) Uani 1 1 d .
O9 O 0.8766(7) 0.6587(6) 0.7737(3) 0.152(3) Uani 1 1 d U
O10 O 0.9507(5) 0.4146(6) 0.6871(3) 0.133(2) Uani 1 1 d .
C1 C 0.7751(7) 0.9051(7) 0.8492(4) 0.102(3) Uani 1 1 d .
H1A H 0.7479 0.9610 0.8661 0.122 Uiso 1 1 calc R
C2 C 0.8550(7) 0.8554(6) 0.8717(3) 0.085(2) Uani 1 1 d .
C3 C 0.8935(8) 0.7682(7) 0.8489(3) 0.099(3) Uani 1 1 d .
H3A H 0.9503 0.7338 0.8651 0.118 Uiso 1 1 calc R
C4 C 0.8479(7) 0.7337(8) 0.8031(3) 0.104(3) Uani 1 1 d .
C5 C 0.7649(7) 0.7933(9) 0.7786(4) 0.110(3) Uani 1 1 d .
H5A H 0.7342 0.7735 0.7463 0.132 Uiso 1 1 calc R
C6 C 0.7315(6) 0.8760(8) 0.8016(3) 0.099(3) Uani 1 1 d .
C7 C 0.6429(7) 0.9611(11) 0.7794(6) 0.147(5) Uani 1 1 d .
C8 C 0.9112(8) 0.8937(7) 0.9204(3) 0.100(3) Uani 1 1 d .
C9 C 0.8927(9) 0.3441(8) 0.6728(4) 0.136(4) Uani 1 1 d .
C10 C 0.9366(8) 0.2834(9) 0.6263(3) 0.125(4) Uani 1 1 d .
H10A H 1.0035 0.3002 0.6113 0.149 Uiso 1 1 calc R
C11 C 0.8800(9) 0.2041(7) 0.6057(3) 0.108(3) Uani 1 1 d U
C12 C 0.7757(8) 0.1784(7) 0.6242(4) 0.121(3) Uani 1 1 d U
H12A H 0.7314 0.1347 0.6055 0.145 Uiso 1 1 calc R
C13 C 0.7426(8) 0.2209(7) 0.6710(4) 0.120(3) Uani 1 1 d U
C14 C 0.7972(8) 0.3118(7) 0.6935(4) 0.120(3) Uani 1 1 d U
H14A H 0.7649 0.3458 0.7218 0.145 Uiso 1 1 calc RD
C15 C 0.9219(8) 0.1340(8) 0.5621(4) 0.113(3) Uani 1 1 d U
C16 C 0.6474(8) 0.1810(7) 0.7010(4) 0.110(3) Uani 1 1 d .
C17 C 0.9648(9) 0.6005(10) 0.7958(4) 0.143(4) Uani 1 1 d .
H17A H 0.9406 0.5652 0.8274 0.171 Uiso 1 1 calc R
H17B H 1.0256 0.6425 0.8056 0.171 Uiso 1 1 calc R
C18 C 1.0000 0.5253(15) 0.7500 0.144(6) Uani 1 2 d S
C19 C 0.9059(9) 0.4669(8) 0.7307(4) 0.121(3) Uani 1 1 d .
H19A H 0.8795 0.4224 0.7582 0.145 Uiso 1 1 calc R
H19B H 0.8466 0.5093 0.7192 0.145 Uiso 1 1 calc R
O1W O 0.9650(11) 1.0652(10) 0.7374(6) 0.145(5) Uani 0.50 1 d PU
O2W O 0.5219(12) 0.2990(14) 0.6514(8) 0.195(7) Uani 0.50 1 d P
C20 C 0.5805(15) 0.395(2) 0.7874(6) 0.146(6) Uani 0.25 1 d PDU
H20A H 0.5790 0.3238 0.7871 0.218 Uiso 0.25 1 calc PR
H20B H 0.5643 0.4180 0.8228 0.218 Uiso 0.25 1 calc PR
H20C H 0.6517 0.4169 0.7769 0.218 Uiso 0.25 1 calc PRD
C21 C 0.5000 0.5378(11) 0.7500 0.179(6) Uani 0.50 2 d SPDU
H21A H 0.4380 0.5614 0.7303 0.268 Uiso 0.25 1 calc PR
H21B H 0.5657 0.5614 0.7335 0.268 Uiso 0.25 1 calc PR
H21C H 0.4963 0.5614 0.7863 0.268 Uiso 0.25 1 calc PR
N1 N 0.5000 0.4320(12) 0.7500 0.168(5) Uani 0.50 2 d SPDU
C23 C 0.2730(12) 0.8988(18) 0.8878(8) 0.102(5) Uani 0.42 1 d PDU
H23A H 0.2136 0.9288 0.9068 0.153 Uiso 0.42 1 calc PR
H23B H 0.2611 0.8290 0.8854 0.153 Uiso 0.42 1 calc PR
H23C H 0.2774 0.9262 0.8524 0.153 Uiso 0.42 1 calc PR
C22 C 0.4821(13) 0.891(2) 0.9004(12) 0.161(6) Uani 0.42 1 d PDU
H22A H 0.5317 0.9093 0.9286 0.241 Uiso 0.42 1 calc PR
H22B H 0.5012 0.9262 0.8682 0.241 Uiso 0.42 1 calc PR
H22C H 0.4862 0.8218 0.8941 0.241 Uiso 0.42 1 calc PR
N2 N 0.3728(12) 0.9173(18) 0.9159(8) 0.139(5) Uani 0.42 1 d PDU
H2A H 0.3635 0.8902 0.9485 0.167 Uiso 0.42 1 calc PR
H2B H 0.3742 0.9828 0.9211 0.167 Uiso 0.42 1 calc PR
N3 N 1.0536(11) 0.6079(17) 0.9524(13) 0.181(6) Uani 0.33 1 d PDU
H3B H 1.0697 0.5479 0.9656 0.217 Uiso 0.33 1 calc PR
H3C H 1.0537 0.6032 0.9164 0.217 Uiso 0.33 1 calc PR
C25 C 0.9454(11) 0.634(3) 0.9696(17) 0.186(6) Uani 0.33 1 d PDU
H25A H 0.8931 0.5934 0.9514 0.280 Uiso 0.33 1 calc PR
H25B H 0.9317 0.7020 0.9612 0.280 Uiso 0.33 1 calc PR
H25C H 0.9391 0.6243 1.0076 0.280 Uiso 0.33 1 calc PR
C24 C 1.1378(14) 0.675(2) 0.9680(17) 0.200(6) Uani 0.33 1 d PDU
H24A H 1.2065 0.6519 0.9543 0.301 Uiso 0.33 1 calc PR
H24B H 1.1411 0.6782 1.0064 0.301 Uiso 0.33 1 calc PR
H24C H 1.1224 0.7389 0.9537 0.301 Uiso 0.33 1 calc PR

loop_
_atom_site_aniso_label
_atom_site_aniso_U_11
_atom_site_aniso_U_22
_atom_site_aniso_U_33
_atom_site_aniso_U_23
_atom_site_aniso_U_13
_atom_site_aniso_U_12
In1 0.0497(3) 0.0969(4) 0.0723(3) 0.000 -0.0025(4) 0.000
In2 0.0654(4) 0.0635(3) 0.0672(3) 0.0111(2) 0.000 0.000
O1 0.138(6) 0.221(7) 0.132(5) 0.018(5) -0.035(5) 0.051(6)
O2 0.073(3) 0.082(3) 0.185(6) 0.029(4) -0.036(4) -0.001(3)
O3 0.140(5) 0.091(4) 0.182(6) -0.026(4) -0.072(5) -0.008(4)
O4 0.091(3) 0.156(4) 0.070(2) 0.016(3) -0.022(3) 0.011(5)
O5 0.110(4) 0.210(6) 0.057(2) -0.008(3) 0.021(3) 0.055(4)
O6 0.161(5) 0.057(3) 0.184(5) 0.001(3) 0.103(4) 0.010(3)
O7 0.204(5) 0.106(4) 0.137(4) -0.045(3) 0.092(4) -0.092(4)
O8 0.053(2) 0.112(3) 0.162(5) 0.014(5) -0.015(4) -0.003(3)
O9 0.168(6) 0.159(5) 0.130(4) -0.038(4) -0.065(4) 0.045(5)
O10 0.103(4) 0.182(6) 0.115(4) -0.029(4) 0.041(3) -0.055(4)
C1 0.077(5) 0.099(6) 0.129(7) 0.015(5) -0.024(5) -0.019(5)
C2 0.089(5) 0.075(4) 0.090(5) 0.023(4) -0.028(4) -0.011(4)
C3 0.109(6) 0.116(6) 0.072(4) 0.037(4) -0.038(4) 0.003(5)
C4 0.096(6) 0.140(8) 0.076(5) 0.016(5) -0.023(4) -0.014(6)
C5 0.082(5) 0.165(8) 0.082(5) 0.013(6) -0.024(4) 0.023(6)
C6 0.056(4) 0.155(8) 0.085(5) 0.034(5) -0.015(4) 0.002(5)
C7 0.031(4) 0.181(11) 0.231(14) 0.034(11) 0.013(6) -0.007(6)
C8 0.103(6) 0.093(6) 0.104(5) 0.039(5) -0.037(5) -0.017(5)
C9 0.130(6) 0.143(8) 0.134(6) 0.042(6) 0.088(5) 0.041(7)
C10 0.117(6) 0.172(9) 0.084(5) 0.037(6) 0.036(5) 0.056(7)
C11 0.131(6) 0.096(5) 0.096(5) 0.027(4) 0.053(5) 0.031(5)
C12 0.114(5) 0.079(5) 0.169(7) -0.016(5) 0.083(5) -0.013(5)
C13 0.103(5) 0.101(6) 0.155(7) -0.005(6) 0.071(5) -0.011(5)
C14 0.127(6) 0.091(5) 0.143(6) -0.018(5) 0.080(5) -0.008(5)
C15 0.116(6) 0.124(6) 0.098(5) 0.037(5) 0.050(5) 0.058(5)
C16 0.108(6) 0.082(5) 0.139(7) 0.032(5) 0.044(6) 0.002(5)
C17 0.125(8) 0.214(10) 0.088(5) -0.027(7) -0.033(5) 0.062(8)
C18 0.136(12) 0.223(15) 0.074(7) 0.000 -0.010(10) 0.000
C19 0.100(6) 0.156(8) 0.106(6) -0.030(6) 0.041(5) -0.022(7)
O1W 0.130(10) 0.140(8) 0.166(11) 0.042(8) -0.056(7) 0.009(7)
O2W 0.143(10) 0.240(14) 0.204(16) -0.009(13) 0.044(10) -0.140(10)
C20 0.146(9) 0.144(9) 0.146(9) 0.001(7) 0.000(7) 0.000(7)
C21 0.180(9) 0.171(9) 0.186(9) 0.000 0.005(7) 0.000
N1 0.170(8) 0.160(8) 0.172(8) 0.000 0.003(6) 0.000
C23 0.100(7) 0.096(7) 0.110(8) 0.003(6) 0.009(6) -0.001(6)
C22 0.161(8) 0.164(8) 0.157(8) -0.003(7) 0.007(7) -0.002(7)
N2 0.145(7) 0.127(7) 0.144(7) -0.008(6) -0.004(6) 0.009(6)
N3 0.183(8) 0.180(8) 0.181(8) 0.004(6) -0.003(6) 0.002(6)
C25 0.190(9) 0.182(9) 0.187(9) -0.001(7) 0.006(7) 0.002(7)
C24 0.201(9) 0.200(9) 0.200(9) -0.001(7) -0.002(7) 0.004(7)

loop_
_atom_type_symbol
_atom_type_description
_atom_type_scat_dispersion_real
_atom_type_scat_dispersion_imag
_atom_type_scat_source
C C 0.0033 0.0016 'International Tables Vol C Tables 4.2.6.8 and 6.1.1.4'
H H 0.0000 0.0000 'International Tables Vol C Tables 4.2.6.8 and 6.1.1.4'
N N 0.0061 0.0033 'International Tables Vol C Tables 4.2.6.8 and 6.1.1.4'
O O 0.0106 0.0060 'International Tables Vol C Tables 4.2.6.8 and 6.1.1.4'
In In -0.7276 1.3100 'International Tables Vol C Tables 4.2.6.8 and 6.1.1.4'

loop_
_geom_angle_atom_site_label_1
_geom_angle_atom_site_label_2
_geom_angle_atom_site_label_3
_geom_angle
_geom_angle_site_symmetry_1
_geom_angle_site_symmetry_3
O2 In1 O2 117.1(3) 3_656 .
O2 In1 O7 112.5(3) 3_656 3_666
O2 In1 O7 81.8(3) . 3_666
O2 In1 O7 81.8(3) 3_656 1_565
O2 In1 O7 112.5(3) . 1_565
O7 In1 O7 153.5(3) 3_666 1_565
O2 In1 O8 145.4(3) 3_656 1_565
O2 In1 O8 87.3(2) . 1_565
O7 In1 O8 94.2(3) 3_666 1_565
O7 In1 O8 65.6(2) 1_565 1_565
O2 In1 O8 87.3(2) 3_656 3_666
O2 In1 O8 145.4(3) . 3_666
O7 In1 O8 65.6(2) 3_666 3_666
O7 In1 O8 94.2(3) 1_565 3_666
O8 In1 O8 84.1(3) 1_565 3_666
O2 In1 C16 112.2(3) 3_656 1_565
O2 In1 C16 98.4(3) . 1_565
O7 In1 C16 129.2(3) 3_666 1_565
O7 In1 C16 30.5(3) 1_565 1_565
O8 In1 C16 35.6(3) 1_565 1_565
O8 In1 C16 93.8(3) 3_666 1_565
O2 In1 C16 98.4(3) 3_656 3_666
O2 In1 C16 112.2(3) . 3_666
O7 In1 C16 30.5(3) 3_666 3_666
O7 In1 C16 129.2(3) 1_565 3_666
O8 In1 C16 93.8(3) 1_565 3_666
O8 In1 C16 35.6(3) 3_666 3_666
C16 In1 C16 119.7(4) 1_565 3_666
O2 In1 C7 22.0(4) 3_656 3_656
O2 In1 C7 103.2(4) . 3_656
O7 In1 C7 94.6(4) 3_666 3_656
O7 In1 C7 103.1(4) 1_565 3_656
O8 In1 C7 167.2(4) 1_565 3_656
O8 In1 C7 91.2(3) 3_666 3_656
C16 In1 C7 133.5(4) 1_565 3_656
C16 In1 C7 89.1(4) 3_666 3_656
O2 In1 C7 103.2(4) 3_656 .
O2 In1 C7 22.0(4) . .
O7 In1 C7 103.1(4) 3_666 .
O7 In1 C7 94.6(4) 1_565 .
O8 In1 C7 91.2(3) 1_565 .
O8 In1 C7 167.2(4) 3_666 .
C16 In1 C7 89.1(4) 1_565 .
C16 In1 C7 133.5(4) 3_666 .
C7 In1 C7 95.8(6) 3_656 .
O3 In2 O3 80.2(5) . 4_577
O3 In2 O6 110.0(3) . 3_766
O3 In2 O6 138.0(3) 4_577 3_766
O3 In2 O6 138.0(3) . 2_765
O3 In2 O6 110.0(3) 4_577 2_765
O6 In2 O6 89.7(4) 3_766 2_765
O3 In2 O4 55.4(3) . .
O3 In2 O4 129.3(3) 4_577 .
O6 In2 O4 84.6(2) 3_766 .
O6 In2 O4 91.8(2) 2_765 .
O3 In2 O4 129.3(3) . 4_577
O3 In2 O4 55.4(3) 4_577 4_577
O6 In2 O4 91.8(2) 3_766 4_577
O6 In2 O4 84.6(2) 2_765 4_577
O4 In2 O4 175.0(3) . 4_577
O3 In2 O5 79.3(2) . 3_766
O3 In2 O5 90.9(2) 4_577 3_766
O6 In2 O5 53.8(2) 3_766 3_766
O6 In2 O5 138.4(2) 2_765 3_766
O4 In2 O5 102.23(19) . 3_766
O4 In2 O5 78.3(2) 4_577 3_766
O3 In2 O5 90.9(3) . 2_765
O3 In2 O5 79.3(2) 4_577 2_765
O6 In2 O5 138.4(2) 3_766 2_765
O6 In2 O5 53.8(2) 2_765 2_765
O4 In2 O5 78.3(2) . 2_765
O4 In2 O5 102.23(19) 4_577 2_765
O5 In2 O5 167.3(3) 3_766 2_765
O3 In2 C15 97.9(3) . 3_766
O3 In2 C15 117.9(3) 4_577 3_766
O6 In2 C15 23.3(3) 3_766 3_766
O6 In2 C15 110.9(3) 2_765 3_766
O4 In2 C15 93.5(3) . 3_766
O4 In2 C15 84.5(3) 4_577 3_766
O5 In2 C15 30.5(3) 3_766 3_766
O5 In2 C15 161.7(3) 2_765 3_766
O3 In2 C15 117.9(3) . 2_765
O3 In2 C15 97.9(3) 4_577 2_765
O6 In2 C15 110.9(3) 3_766 2_765
O6 In2 C15 23.3(3) 2_765 2_765
O4 In2 C15 84.5(2) . 2_765
O4 In2 C15 93.5(3) 4_577 2_765
O5 In2 C15 161.7(3) 3_766 2_765
O5 In2 C15 30.5(3) 2_765 2_765
C15 In2 C15 133.4(5) 3_766 2_765
O3 In2 C8 28.9(3) . .
O3 In2 C8 106.8(3) 4_577 .
O6 In2 C8 96.3(3) 3_766 .
O6 In2 C8 115.7(3) 2_765 .
O4 In2 C8 26.6(3) . .
O4 In2 C8 158.0(3) 4_577 .
O5 In2 C8 90.1(2) 3_766 .
O5 In2 C8 85.1(2) 2_765 .
C15 In2 C8 95.0(3) 3_766 .
C15 In2 C8 102.5(3) 2_765 .
O3 In2 C8 106.8(3) . 4_577
O3 In2 C8 28.9(3) 4_577 4_577
O6 In2 C8 115.7(3) 3_766 4_577
O6 In2 C8 96.3(3) 2_765 4_577
O4 In2 C8 158.0(3) . 4_577
O4 In2 C8 26.6(3) 4_577 4_577
O5 In2 C8 85.1(2) 3_766 4_577
O5 In2 C8 90.1(2) 2_765 4_577
C15 In2 C8 102.5(3) 3_766 4_577
C15 In2 C8 95.0(3) 2_765 4_577
C8 In2 C8 135.0(4) . 4_577
C7 O2 In1 105.4(10) . .
C8 O3 In2 98.2(6) . .
C8 O4 In2 89.7(6) . .
C15 O5 In2 81.6(6) . 2_764
C15 O6 In2 103.0(7) . 2_764
C16 O7 In1 90.0(6) . 1_545
C16 O8 In1 81.2(5) . 1_545
C4 O9 C17 114.5(8) . .
C9 O10 C19 112.6(8) . .
C2 C1 C6 121.1(9) . .
C2 C1 H1A 119.5 . .
C6 C1 H1A 119.5 . .
C1 C2 C3 120.9(8) . .
C1 C2 C8 120.9(8) . .
C3 C2 C8 118.1(7) . .
C4 C3 C2 119.8(8) . .
C4 C3 H3A 120.1 . .
C2 C3 H3A 120.1 . .
O9 C4 C3 129.2(9) . .
O9 C4 C5 113.2(8) . .
C3 C4 C5 117.1(10) . .
C6 C5 C4 120.8(9) . .
C6 C5 H5A 119.6 . .
C4 C5 H5A 119.6 . .
C5 C6 C1 120.1(8) . .
C5 C6 C7 129.8(9) . .
C1 C6 C7 110.0(10) . .
O2 C7 O1 128.5(11) . .
O2 C7 C6 125.0(14) . .
O1 C7 C6 99.9(10) . .
O2 C7 In1 52.6(8) . .
O1 C7 In1 81.2(7) . .
C6 C7 In1 176.6(8) . .
O4 C8 O3 116.4(8) . .
O4 C8 C2 125.3(9) . .
O3 C8 C2 118.2(8) . .
O4 C8 In2 63.7(5) . .
O3 C8 In2 52.9(5) . .
C2 C8 In2 167.3(6) . .
O10 C9 C14 129.4(10) . .
O10 C9 C10 115.7(9) . .
C14 C9 C10 114.9(10) . .
C11 C10 C9 122.0(9) . .
C11 C10 H10A 119.0 . .
C9 C10 H10A 119.0 . .
C10 C11 C12 122.0(9) . .
C10 C11 C15 125.4(9) . .
C12 C11 C15 112.6(9) . .
C13 C12 C11 116.5(9) . .
C13 C12 H12A 121.7 . .
C11 C12 H12A 121.7 . .
C12 C13 C16 120.6(9) . .
C12 C13 C14 122.1(8) . .
C16 C13 C14 117.2(9) . .
C9 C14 C13 120.3(9) . .
C9 C14 H14A 119.8 . .
C13 C14 H14A 119.8 . .
O6 C15 O5 121.4(10) . .
O6 C15 C11 126.8(10) . .
O5 C15 C11 110.4(9) . .
O6 C15 In2 53.7(6) . 2_764
O5 C15 In2 67.9(5) . 2_764
C11 C15 In2 171.4(7) . 2_764
O7 C16 O8 121.1(8) . .
O7 C16 C13 117.2(9) . .
O8 C16 C13 121.4(9) . .
O7 C16 In1 59.5(5) . 1_545
O8 C16 In1 63.2(4) . 1_545
C13 C16 In1 171.1(7) . 1_545
O9 C17 C18 106.3(7) . .
O9 C17 H17A 110.5 . .
C18 C17 H17A 110.5 . .
O9 C17 H17B 110.5 . .
C18 C17 H17B 110.5 . .
H17A C17 H17B 108.7 . .
C19 C18 C19 115.3(16) . 3_756
C19 C18 C17 108.8(6) . 3_756
C19 C18 C17 111.4(6) 3_756 3_756
C19 C18 C17 111.4(6) . .
C19 C18 C17 108.8(6) 3_756 .
C17 C18 C17 100.2(14) 3_756 .
O10 C19 C18 102.5(8) . .
O10 C19 H19A 111.3 . .
C18 C19 H19A 111.3 . .
O10 C19 H19B 111.3 . .
C18 C19 H19B 111.3 . .
H19A C19 H19B 109.2 . .
N1 C20 H20A 109.5 . .
N1 C20 H20B 109.5 . .
H20A C20 H20B 109.5 . .
N1 C20 H20C 109.5 . .
H20A C20 H20C 109.5 . .
H20B C20 H20C 109.5 . .
N1 C21 H21A 109.5 . .
N1 C21 H21B 109.5 . .
H21A C21 H21B 109.5 . .
N1 C21 H21C 109.5 . .
H21A C21 H21C 109.5 . .
H21B C21 H21C 109.5 . .
C21 N1 C20 110.6(13) . 3_656
C21 N1 C20 110.6(14) . .
C20 N1 C20 139(3) 3_656 .
N2 C23 H23A 109.5 . .
N2 C23 H23B 109.5 . .
H23A C23 H23B 109.5 . .
N2 C23 H23C 109.5 . .
H23A C23 H23C 109.5 . .
H23B C23 H23C 109.5 . .
N2 C22 H22A 109.5 . .
N2 C22 H22B 109.5 . .
H22A C22 H22B 109.5 . .
N2 C22 H22C 109.5 . .
H22A C22 H22C 109.5 . .
H22B C22 H22C 109.5 . .
C23 N2 C22 128.5(19) . .
C23 N2 H2A 105.2 . .
C22 N2 H2A 105.2 . .
C23 N2 H2B 105.2 . .
C22 N2 H2B 105.2 . .
H2A N2 H2B 105.9 . .
C24 N3 C25 115.4(18) . .
C24 N3 H3B 108.4 . .
C25 N3 H3B 108.4 . .
C24 N3 H3C 108.4 . .
C25 N3 H3C 108.4 . .
H3B N3 H3C 107.5 . .
N3 C25 H25A 109.5 . .
N3 C25 H25B 109.5 . .
H25A C25 H25B 109.5 . .
N3 C25 H25C 109.5 . .
H25A C25 H25C 109.5 . .
H25B C25 H25C 109.5 . .
N3 C24 H24A 109.5 . .
N3 C24 H24B 109.5 . .
H24A C24 H24B 109.5 . .
N3 C24 H24C 109.5 . .
H24A C24 H24C 109.5 . .
H24B C24 H24C 109.5 . .

loop_
_geom_bond_atom_site_label_1
_geom_bond_atom_site_label_2
_geom_bond_distance
_geom_bond_site_symmetry_2
In1 O2 2.110(6) 3_656
In1 O2 2.110(6) .
In1 O7 2.173(6) 3_666
In1 O7 2.173(6) 1_565
In1 O8 2.279(5) 1_565
In1 O8 2.279(5) 3_666
In1 C16 2.523(9) 1_565
In1 C16 2.523(9) 3_666
In1 C7 2.560(13) 3_656
In1 C7 2.560(13) .
In2 O3 2.141(7) .
In2 O3 2.141(7) 4_577
In2 O6 2.151(7) 3_766
In2 O6 2.151(7) 2_765
In2 O4 2.380(6) .
In2 O4 2.380(6) 4_577
In2 O5 2.436(7) 3_766
In2 O5 2.436(7) 2_765
In2 C15 2.602(10) 3_766
In2 C15 2.602(10) 2_765
In2 C8 2.656(9) .
In2 C8 2.656(9) 4_577
O1 C7 1.405(17) .
O2 C7 0.995(15) .
O3 C8 1.297(12) .
O4 C8 1.190(11) .
O5 C15 1.334(12) .
O5 In2 2.436(7) 2_764
O6 C15 1.058(13) .
O6 In2 2.151(7) 2_764
O7 C16 1.280(12) .
O7 In1 2.173(6) 1_545
O8 C16 1.488(12) .
O8 In1 2.279(5) 1_545
O9 C4 1.302(12) .
O9 C17 1.447(13) .
O10 C9 1.245(13) .
O10 C19 1.409(12) .
C1 C2 1.316(12) .
C1 C6 1.359(12) .
C1 H1A 0.9300 .
C2 C3 1.395(12) .
C2 C8 1.489(11) .
C3 C4 1.356(11) .
C3 H3A 0.9300 .
C4 C5 1.435(13) .
C5 C6 1.326(14) .
C5 H5A 0.9300 .
C6 C7 1.680(15) .
C9 C14 1.353(13) .
C9 C10 1.521(14) .
C10 C11 1.379(15) .
C10 H10A 0.9300 .
C11 C12 1.404(13) .
C11 C15 1.532(13) .
C12 C13 1.363(13) .
C12 H12A 0.9300 .
C13 C16 1.489(13) .
C13 C14 1.512(14) .
C14 H14A 0.9300 .
C15 In2 2.602(10) 2_764
C16 In1 2.523(9) 1_545
C17 C18 1.591(17) .
C17 H17A 0.9700 .
C17 H17B 0.9700 .
C18 C19 1.480(15) .
C18 C19 1.480(15) 3_756
C18 C17 1.591(17) 3_756
C19 H19A 0.9700 .
C19 H19B 0.9700 .
O1W O1W 1.06(3) 3_756
C20 N1 1.450(16) .
C20 H20A 0.9600 .
C20 H20B 0.9600 .
C20 H20C 0.9600 .
C21 N1 1.436(16) .
C21 H21A 0.9600 .
C21 H21B 0.9600 .
C21 H21C 0.9600 .
N1 C20 1.450(16) 3_656
C23 N2 1.431(16) .
C23 H23A 0.9600 .
C23 H23B 0.9600 .
C23 H23C 0.9600 .
C22 N2 1.437(16) .
C22 H22A 0.9600 .
C22 H22B 0.9600 .
C22 H22C 0.9600 .
N2 H2A 0.9000 .
N2 H2B 0.9000 .
N3 C24 1.428(18) .
N3 C25 1.440(17) .
N3 H3B 0.9000 .
N3 H3C 0.9000 .
C25 H25A 0.9600 .
C25 H25B 0.9600 .
C25 H25C 0.9600 .
C24 H24A 0.9600 .
C24 H24B 0.9600 .
C24 H24C 0.9600 .
